data_2215335
loop_
_publ_author_name
'B\"uy\"ukg\"ung\"or, Orhan'
'Odaba\,so\(glu, Mustafa'
'A. M. Vijesh'
'H. S. Yathirajan'

_publ_section_title
;
 (1<i>Z</i>)-Phthalazin-1(2<i>H</i>)-one isopropylidenehydrazone
;
_journal_coeditor_code AT2397
_journal_issue 10
_journal_name_full 'Acta Crystallographica Section E'
_journal_page_first o4084
_journal_page_last o4085
_journal_paper_doi 10.1107/S1600536807044807
_journal_volume 63
_journal_year 2007
_chemical_formula_iupac 'C11 H12 N4'
_chemical_formula_moiety 'C11 H12 N4'
_chemical_formula_sum 'C11 H12 N4'
_chemical_formula_weight 200.25
_chemical_name_systematic
;
(1Z)-Phthalazin-1(2H)-one isopropylidenehydrazone
;
_space_group_IT_number 2
_symmetry_cell_setting triclinic
_symmetry_space_group_name_Hall '-P 1'
_symmetry_space_group_name_H-M 'P -1'
_atom_sites_solution_hydrogens geom
_atom_sites_solution_primary direct
_atom_sites_solution_secondary difmap
_audit_creation_method SHELXL97
_cell_angle_alpha 79.74(4)
_cell_angle_beta 84.40(4)
_cell_angle_gamma 83.53(4)
_cell_formula_units_Z 2
_cell_length_a 7.176(4)
_cell_length_b 7.789(4)
_cell_length_c 9.800(4)
_cell_measurement_reflns_used 9440
_cell_measurement_temperature 296
_cell_measurement_theta_max 27.84
_cell_measurement_theta_min 2.67
_cell_volume 533.9(5)
_computing_cell_refinement 'X-AREA (Stoe & Cie, 2002)'
_computing_data_collection 'X-AREA (Stoe & Cie, 2002)'
_computing_data_reduction 'X-RED32 (Stoe & Cie, 2002)'
_computing_molecular_graphics 'ORTEP-3 for Windows (Farrugia, 1997)'
_computing_publication_material 'WinGX (Farrugia, 1999)'
_computing_structure_refinement 'SHELXL97 (Sheldrick, 1997)'
_computing_structure_solution 'SHELXS97 (Sheldrick, 1997)'
_diffrn_ambient_temperature 296
_diffrn_detector_area_resol_mean 6.67
_diffrn_measured_fraction_theta_full 1.000
_diffrn_measured_fraction_theta_max 1.000
_diffrn_measurement_device_type 'Stoe IPDS 2'
_diffrn_measurement_method \w
_diffrn_radiation_monochromator 'plane graphite'
_diffrn_radiation_type MoK\a
_diffrn_radiation_wavelength 0.71073
_diffrn_reflns_av_R_equivalents 0.0614
_diffrn_reflns_av_sigmaI/netI 0.0322
_diffrn_reflns_limit_h_max 8
_diffrn_reflns_limit_h_min -8
_diffrn_reflns_limit_k_max 9
_diffrn_reflns_limit_k_min -9
_diffrn_reflns_limit_l_max 12
_diffrn_reflns_limit_l_min -12
_diffrn_reflns_number 9440
_diffrn_reflns_theta_full 26.00
_diffrn_reflns_theta_max 26.00
_diffrn_reflns_theta_min 2.67
_diffrn_standards_decay_% <2
_diffrn_standards_number 0
_exptl_absorpt_coefficient_mu 0.080
_exptl_absorpt_correction_T_max 0.9370
_exptl_absorpt_correction_T_min 0.3462
_exptl_absorpt_correction_type integration
_exptl_absorpt_process_details '(X-RED32; Stoe & Cie, 2002)'
_exptl_crystal_colour yellow
_exptl_crystal_density_diffrn 1.246
_exptl_crystal_density_method 'not measured'
_exptl_crystal_description prism
_exptl_crystal_F_000 212
_exptl_crystal_size_max 0.780
_exptl_crystal_size_mid 0.553
_exptl_crystal_size_min 0.190
_refine_diff_density_max 0.144
_refine_diff_density_min -0.110
_refine_ls_extinction_coef 0.046(9)
_refine_ls_extinction_expression Fc^*^=kFc[1+0.001xFc^2^\l^3^/sin(2\q)]^-1/4^
_refine_ls_extinction_method 'SHELXL97 (Sheldrick, 1997)'
_refine_ls_goodness_of_fit_ref 1.045
_refine_ls_hydrogen_treatment mixed
_refine_ls_matrix_type full
_refine_ls_number_parameters 163
_refine_ls_number_reflns 2095
_refine_ls_number_restraints 0
_refine_ls_restrained_S_all 1.045
_refine_ls_R_factor_all 0.0511
_refine_ls_R_factor_gt 0.0415
_refine_ls_shift/su_max 0.000
_refine_ls_shift/su_mean 0.000
_refine_ls_structure_factor_coef Fsqd
_refine_ls_weighting_details 'calc w = 1/[\s^2^(Fo^2^)+(0.0662P)^2^+0.04P] where P=(Fo^2^+2Fc^2^)/3'
_refine_ls_weighting_scheme calc
_refine_ls_wR_factor_gt 0.1163
_refine_ls_wR_factor_ref 0.1230
_reflns_number_gt 1679
_reflns_number_total 2095
_reflns_threshold_expression I>2\s(I)
_cod_data_source_file at2397.cif
_cod_data_source_block I
_cod_database_code 2215335
_cod_database_fobs_code 2215335

loop_
_symmetry_equiv_pos_as_xyz
'x, y, z'
'-x, -y, -z'

loop_
_atom_site_type_symbol
_atom_site_label
_atom_site_fract_x
_atom_site_fract_y
_atom_site_fract_z
_atom_site_U_iso_or_equiv
_atom_site_adp_type
_atom_site_calc_flag
_atom_site_refinement_flags
_atom_site_occupancy
C C1 0.3460(2) 0.34934(18) 0.39909(14) 0.0546(3) Uani d . 1
C C2 0.26486(17) 0.47918(16) 0.48054(13) 0.0483(3) Uani d . 1
C C3 0.2234(2) 0.65485(19) 0.42177(17) 0.0605(4) Uani d . 1
C C4 0.1516(2) 0.77485(19) 0.50384(19) 0.0683(4) Uani d . 1
C C5 0.1182(2) 0.7230(2) 0.6451(2) 0.0703(4) Uani d . 1
C C6 0.1561(2) 0.55094(19) 0.70560(16) 0.0594(4) Uani d . 1
C C7 0.23084(16) 0.42685(16) 0.62321(13) 0.0466(3) Uani d . 1
C C8 0.27783(16) 0.24291(16) 0.68173(12) 0.0455(3) Uani d . 1
C C9 0.2846(2) -0.0619(2) 0.97379(14) 0.0614(4) Uani d . 1
C C10 0.3412(3) -0.2538(2) 1.01029(18) 0.0827(5) Uani d . 1
H H10A 0.3839 -0.3003 0.9270 0.124 Uiso calc R 1
H H10B 0.2353 -0.3119 1.0559 0.124 Uiso calc R 1
H H10C 0.4410 -0.2727 1.0714 0.124 Uiso calc R 1
C C11 0.2077(2) 0.0332(3) 1.08959(15) 0.0752(5) Uani d . 1
H H11A 0.1719 0.1537 1.0525 0.113 Uiso calc R 1
H H11B 0.3021 0.0269 1.1538 0.113 Uiso calc R 1
H H11C 0.0996 -0.0199 1.1370 0.113 Uiso calc R 1
N N1 0.39192(17) 0.18830(14) 0.44897(11) 0.0552(3) Uani d . 1
N N2 0.35559(16) 0.13888(15) 0.58826(11) 0.0532(3) Uani d . 1
N N3 0.24853(17) 0.18648(15) 0.81368(11) 0.0561(3) Uani d . 1
N N4 0.30515(17) 0.00592(15) 0.84518(11) 0.0589(3) Uani d . 1
H H1 0.373(2) 0.381(2) 0.3020(17) 0.068(4) Uiso d . 1
H H2 0.393(2) 0.031(2) 0.6218(16) 0.065(4) Uiso d . 1
H H3 0.254(3) 0.688(3) 0.323(2) 0.088(6) Uiso d . 1
H H4 0.125(3) 0.893(2) 0.4637(18) 0.081(5) Uiso d . 1
H H5 0.076(3) 0.808(3) 0.701(2) 0.090(6) Uiso d . 1
H H6 0.131(2) 0.509(2) 0.8036(17) 0.065(4) Uiso d . 1

loop_
_atom_site_aniso_label
_atom_site_aniso_U_11
_atom_site_aniso_U_22
_atom_site_aniso_U_33
_atom_site_aniso_U_12
_atom_site_aniso_U_13
_atom_site_aniso_U_23
C1 0.0641(8) 0.0528(7) 0.0437(7) 0.0047(6) 0.0006(5) -0.0086(5)
C2 0.0461(6) 0.0462(7) 0.0530(7) -0.0001(5) -0.0048(5) -0.0112(5)
C3 0.0643(8) 0.0508(7) 0.0637(9) 0.0011(6) -0.0082(6) -0.0053(6)
C4 0.0710(9) 0.0448(8) 0.0892(11) 0.0039(6) -0.0112(8) -0.0152(7)
C5 0.0710(10) 0.0559(8) 0.0898(11) 0.0039(7) -0.0035(8) -0.0362(8)
C6 0.0618(8) 0.0599(8) 0.0601(8) -0.0025(6) 0.0010(6) -0.0249(6)
C7 0.0412(6) 0.0487(7) 0.0520(7) -0.0030(5) -0.0024(5) -0.0154(5)
C8 0.0422(6) 0.0500(7) 0.0453(6) -0.0034(5) -0.0012(5) -0.0130(5)
C9 0.0602(8) 0.0741(9) 0.0485(7) -0.0118(7) -0.0055(6) -0.0029(6)
C10 0.1079(14) 0.0743(11) 0.0616(9) -0.0125(9) -0.0128(8) 0.0057(8)
C11 0.0716(10) 0.1004(13) 0.0491(8) -0.0029(8) 0.0031(7) -0.0082(8)
N1 0.0664(7) 0.0509(6) 0.0447(6) 0.0070(5) 0.0035(4) -0.0107(4)
N2 0.0655(7) 0.0448(6) 0.0454(6) 0.0046(5) 0.0026(5) -0.0070(5)
N3 0.0642(7) 0.0584(7) 0.0446(6) -0.0027(5) -0.0002(4) -0.0102(5)
N4 0.0695(7) 0.0584(7) 0.0468(6) -0.0045(5) -0.0037(5) -0.0050(5)

loop_
_atom_type_symbol
_atom_type_description
_atom_type_scat_dispersion_real
_atom_type_scat_dispersion_imag
_atom_type_scat_source
C C 0.0033 0.0016 'International Tables Vol C Tables 4.2.6.8 and 6.1.1.4'
H H 0.0000 0.0000 'International Tables Vol C Tables 4.2.6.8 and 6.1.1.4'
N N 0.0061 0.0033 'International Tables Vol C Tables 4.2.6.8 and 6.1.1.4'

loop_
_geom_angle_atom_site_label_1
_geom_angle_atom_site_label_2
_geom_angle_atom_site_label_3
_geom_angle
N1 C1 C2 124.53(12)
N1 C1 H1 115.2(10)
C2 C1 H1 120.2(10)
C7 C2 C3 119.55(13)
C7 C2 C1 118.09(12)
C3 C2 C1 122.34(13)
C4 C3 C2 120.34(15)
C4 C3 H3 121.8(11)
C2 C3 H3 117.8(11)
C3 C4 C5 120.06(14)
C3 C4 H4 120.0(11)
C5 C4 H4 120.0(11)
C6 C5 C4 120.90(14)
C6 C5 H5 119.8(11)
C4 C5 H5 119.2(11)
C5 C6 C7 119.73(15)
C5 C6 H6 123.1(10)
C7 C6 H6 117.1(10)
C2 C7 C6 119.41(13)
C2 C7 C8 118.27(11)
C6 C7 C8 122.31(12)
N3 C8 N2 123.62(12)
N3 C8 C7 121.02(12)
N2 C8 C7 115.36(11)
N4 C9 C11 125.86(15)
N4 C9 C10 116.67(14)
C11 C9 C10 117.47(13)
C9 C10 H10A 109.5
C9 C10 H10B 109.5
H10A C10 H10B 109.5
C9 C10 H10C 109.5
H10A C10 H10C 109.5
H10B C10 H10C 109.5
C9 C11 H11A 109.5
C9 C11 H11B 109.5
H11A C11 H11B 109.5
C9 C11 H11C 109.5
H11A C11 H11C 109.5
H11B C11 H11C 109.5
C1 N1 N2 116.62(11)
N1 N2 C8 127.12(11)
N1 N2 H2 115.9(10)
C8 N2 H2 116.8(10)
C8 N3 N4 110.64(11)
C9 N4 N3 115.41(13)

loop_
_geom_bond_atom_site_label_1
_geom_bond_atom_site_label_2
_geom_bond_distance
C1 N1 1.2809(18)
C1 C2 1.4364(19)
C1 H1 0.946(16)
C2 C7 1.3904(19)
C2 C3 1.398(2)
C3 C4 1.366(2)
C3 H3 0.96(2)
C4 C5 1.376(3)
C4 H4 0.943(18)
C5 C6 1.374(2)
C5 H5 0.94(2)
C6 C7 1.3966(19)
C6 H6 0.964(16)
C7 C8 1.4600(19)
C8 N3 1.2941(17)
C8 N2 1.3674(17)
C9 N4 1.2780(18)
C9 C11 1.492(2)
C9 C10 1.493(2)
C10 H10A 0.9600
C10 H10B 0.9600
C10 H10C 0.9600
C11 H11A 0.9600
C11 H11B 0.9600
C11 H11C 0.9600
N1 N2 1.3585(16)
N2 H2 0.870(17)
N3 N4 1.4068(18)

loop_
_geom_hbond_atom_site_label_D
_geom_hbond_atom_site_label_H
_geom_hbond_atom_site_label_A
_geom_hbond_site_symmetry_A
_geom_hbond_distance_DH
_geom_hbond_distance_HA
_geom_hbond_distance_DA
_geom_hbond_angle_DHA
N2 H2 N1 2_656 0.870(17) 2.322(17) 3.012(2) 136.4(13)
C11 H11B N4 2_657 0.96 2.80 3.585(3) 139.3
C10 H10C N3 2_657 0.96 2.79 3.685(3) 155.6
C11 H11C N4 2_557 0.96 2.88 3.711(3) 144.9

loop_
_geom_torsion_atom_site_label_1
_geom_torsion_atom_site_label_2
_geom_torsion_atom_site_label_3
_geom_torsion_atom_site_label_4
_geom_torsion
N1 C1 C2 C7 -1.0(2)
N1 C1 C2 C3 177.64(13)
C7 C2 C3 C4 0.6(2)
C1 C2 C3 C4 -178.02(13)
C2 C3 C4 C5 -0.5(2)
C3 C4 C5 C6 0.0(3)
C4 C5 C6 C7 0.4(2)
C3 C2 C7 C6 -0.15(19)
C1 C2 C7 C6 178.50(12)
C3 C2 C7 C8 -179.23(11)
C1 C2 C7 C8 -0.57(18)
C5 C6 C7 C2 -0.4(2)
C5 C6 C7 C8 178.68(12)
C2 C7 C8 N3 -179.70(11)
C6 C7 C8 N3 1.26(19)
C2 C7 C8 N2 1.14(16)
C6 C7 C8 N2 -177.90(11)
C2 C1 N1 N2 1.8(2)
C1 N1 N2 C8 -1.1(2)
N3 C8 N2 N1 -179.50(12)
C7 C8 N2 N1 -0.36(19)
N2 C8 N3 N4 -0.75(18)
C7 C8 N3 N4 -179.84(10)
C11 C9 N4 N3 -0.1(2)
C10 C9 N4 N3 179.27(13)
C8 N3 N4 C9 178.92(11)

loop_
_cod_related_entry_id
_cod_related_entry_database
_cod_related_entry_code
1 ChemSpider 38114
